data_7041214
loop_
_publ_author_name
'Wang, Ani'
'Fan, Ruiqing'
'Dong, Yuwei'
'Chen, Wei'
'Song, Yang'
'Wang, Ping'
'Hao, Sue'
'Liu, Zhigang'
'Yang, Yulin'

_publ_section_title
;
 (E)-4-Methyl-N-((quinolin-2-yl)ethylidene)aniline as ligand for IIB
 supramolecular complexes: synthesis, structure, aggregation-induced
 emission enhancement and application in PMMA-doped hybrid material.
;
_journal_issue 1
_journal_name_full 'Dalton transactions (Cambridge, England : 2003)'
_journal_page_first 71
_journal_page_last 85
_journal_paper_doi 10.1039/c6dt03853k
_journal_volume 46
_journal_year 2016
_chemical_formula_sum 'C17 H14 Cl2 N2 Zn'
_chemical_formula_weight 382.59
_space_group_crystal_system monoclinic
_space_group_IT_number 14
_space_group_name_Hall '-P 2ybc'
_space_group_name_H-M_alt 'P 1 21/c 1'
_symmetry_space_group_name_Hall '-P 2ybc'
_symmetry_space_group_name_H-M 'P 1 21/c 1'
_atom_sites_solution_hydrogens geom
_audit_creation_method SHELXL-2014/7
_audit_update_record
;
2016-11-05 deposited with the CCDC.
2016-11-15 downloaded from the CCDC.
;
_cell_angle_alpha 90
_cell_angle_beta 95.23(4)
_cell_angle_gamma 90
_cell_formula_units_Z 4
_cell_length_a 7.635(3)
_cell_length_b 13.215(10)
_cell_length_c 15.956(8)
_cell_measurement_reflns_used 3700
_cell_measurement_temperature 293(2)
_cell_measurement_theta_max 0.554
_cell_measurement_theta_min 0.481
_cell_volume 1603.2(16)
_computing_cell_refinement 'Bruker SMART'
_computing_data_collection 'Bruker SMART'
_computing_data_reduction 'Bruker SAINT'
_computing_molecular_graphics SHELXL-2014/7
_computing_publication_material SHELXL
_computing_structure_refinement 'SHELXL-2014/7 (Sheldrick, 2014)'
_computing_structure_solution 'SHELXL-2014/7 (Sheldrick, 2014)'
_diffrn_ambient_temperature 293(2)
_diffrn_measured_fraction_theta_full 0.945
_diffrn_measured_fraction_theta_max 0.950
_diffrn_measurement_device_type 'Bruker Smart APEX CCD area detector'
_diffrn_measurement_method 'phi and omega scans'
_diffrn_radiation_type MoK\a
_diffrn_radiation_wavelength 0.71073
_diffrn_reflns_av_R_equivalents 0.1975
_diffrn_reflns_av_unetI/netI 0.2457
_diffrn_reflns_Laue_measured_fraction_full 0.945
_diffrn_reflns_Laue_measured_fraction_max 0.950
_diffrn_reflns_limit_h_max 9
_diffrn_reflns_limit_h_min -9
_diffrn_reflns_limit_k_max 17
_diffrn_reflns_limit_k_min -14
_diffrn_reflns_limit_l_max 20
_diffrn_reflns_limit_l_min -19
_diffrn_reflns_number 5270
_diffrn_reflns_point_group_measured_fraction_full 0.945
_diffrn_reflns_point_group_measured_fraction_max 0.950
_diffrn_reflns_theta_full 25.242
_diffrn_reflns_theta_max 27.561
_diffrn_reflns_theta_min 3.339
_exptl_absorpt_coefficient_mu 1.861
_exptl_absorpt_correction_T_max 0.512
_exptl_absorpt_correction_T_min 0.429
_exptl_absorpt_correction_type multi-scan
_exptl_absorpt_process_details multi-scan
_exptl_crystal_colour yellow
_exptl_crystal_density_diffrn 1.585
_exptl_crystal_density_method 'not measured'
_exptl_crystal_description block
_exptl_crystal_F_000 776
_exptl_crystal_size_max 0.460
_exptl_crystal_size_mid 0.400
_exptl_crystal_size_min 0.360
_refine_diff_density_max 1.453
_refine_diff_density_min -1.491
_refine_diff_density_rms 0.174
_refine_ls_extinction_method none
_refine_ls_goodness_of_fit_ref 1.051
_refine_ls_hydrogen_treatment constr
_refine_ls_matrix_type full
_refine_ls_number_parameters 200
_refine_ls_number_reflns 3517
_refine_ls_number_restraints 0
_refine_ls_restrained_S_all 1.051
_refine_ls_R_factor_all 0.048
_refine_ls_R_factor_gt 0.0365
_refine_ls_shift/su_max 0.000
_refine_ls_shift/su_mean 0.000
_refine_ls_structure_factor_coef Fsqd
_refine_ls_weighting_details 'w=1/[\s^2^(Fo^2^)+(0.1000P)^2^] where P=(Fo^2^+2Fc^2^)/3'
_refine_ls_weighting_scheme calc
_refine_ls_wR_factor_gt 0.15453
_refine_ls_wR_factor_ref 0.16819
_reflns_Friedel_coverage 0.000
_reflns_number_gt 1261
_reflns_number_total 3517
_reflns_threshold_expression 'I > 2\s(I)'
_cod_data_source_file c6dt03853k2.cif
_cod_data_source_block a
_cod_depositor_comments 'Adding full bibliography for 7041213--7041218.cif.'
_cod_database_code 7041214
_shelx_shelxl_version_number 2014/7
_shelx_space_group_comment
;
The symmetry employed for this shelxl refinement is uniquely defined
by the following loop, which should always be used as a source of
symmetry information in preference to the above space-group names.
They are only intended as comments.
;
_shelx_estimated_absorpt_t_min 0.481
_shelx_estimated_absorpt_t_max 0.554
_exptl_absorpt_special_details multi-scan

loop_
_space_group_symop_operation_xyz
'x, y, z'
'-x, y+1/2, -z+1/2'
'-x, -y, -z'
'x, -y-1/2, z-1/2'

loop_
_atom_site_label
_atom_site_type_symbol
_atom_site_fract_x
_atom_site_fract_y
_atom_site_fract_z
_atom_site_U_iso_or_equiv
_atom_site_adp_type
_atom_site_occupancy
_atom_site_site_symmetry_order
_atom_site_calc_flag
_atom_site_refinement_flags_posn
_atom_site_refinement_flags_adp
Zn1 Zn 0.78357(19) 0.36384(10) 0.21371(8) 0.0444(5) Uani 1 1 d . .
Cl1 Cl 0.5455(5) 0.2694(3) 0.1996(3) 0.0713(12) Uani 1 1 d . .
Cl2 Cl 1.0323(5) 0.2827(3) 0.2404(2) 0.0655(11) Uani 1 1 d . .
N1 N 0.7642(11) 0.4719(6) 0.1206(5) 0.032(2) Uani 1 1 d . .
N2 N 0.7409(12) 0.4914(7) 0.2843(5) 0.037(2) Uani 1 1 d . .
C1 C 0.7192(18) 0.5617(8) 0.1459(8) 0.050(3) Uani 1 1 d . .
C2 C 0.6709(17) 0.6437(9) 0.0943(8) 0.049(3) Uani 1 1 d . .
H2A H 0.6361 0.7054 0.1152 0.058 Uiso 1 1 calc R U
C3 C 0.6787(17) 0.6258(9) 0.0078(8) 0.051(3) Uani 1 1 d . .
H3A H 0.6497 0.6782 -0.0298 0.061 Uiso 1 1 calc R U
C4 C 0.7273(18) 0.5343(9) -0.0233(8) 0.048(3) Uani 1 1 d . .
C5 C 0.7451(17) 0.5159(10) -0.1105(8) 0.054(3) Uani 1 1 d . .
H5A H 0.7126 0.5657 -0.1501 0.065 Uiso 1 1 calc R U
C6 C 0.8074(19) 0.4286(11) -0.1350(7) 0.061(4) Uani 1 1 d . .
H6A H 0.8217 0.4184 -0.1916 0.073 Uiso 1 1 calc R U
C7 C 0.853(2) 0.3497(10) -0.0760(9) 0.061(4) Uani 1 1 d . .
H7A H 0.8928 0.2876 -0.0940 0.073 Uiso 1 1 calc R U
C8 C 0.8379(18) 0.3671(9) 0.0067(7) 0.051(3) Uani 1 1 d . .
H8A H 0.8721 0.3164 0.0452 0.061 Uiso 1 1 calc R U
C9 C 0.7738(15) 0.4568(7) 0.0363(7) 0.034(2) Uani 1 1 d . .
C10 C 0.7099(16) 0.5703(8) 0.2381(7) 0.044(3) Uani 1 1 d . .
H10A H 0.6822 0.6317 0.2621 0.053 Uiso 1 1 calc R U
C11 C 0.7397(16) 0.4964(8) 0.3739(7) 0.043(3) Uani 1 1 d . .
C12 C 0.6918(17) 0.4102(9) 0.4142(7) 0.047(3) Uani 1 1 d . .
H12A H 0.6593 0.3521 0.3839 0.056 Uiso 1 1 calc R U
C13 C 0.6930(17) 0.4119(10) 0.5001(7) 0.050(3) Uani 1 1 d . .
H13A H 0.6524 0.3558 0.5278 0.060 Uiso 1 1 calc R U
C14 C 0.7541(16) 0.4962(11) 0.5471(7) 0.052(3) Uani 1 1 d . .
C15 C 0.7977(18) 0.5799(10) 0.5065(8) 0.053(3) Uani 1 1 d . .
H15A H 0.8272 0.6385 0.5369 0.064 Uiso 1 1 calc R U
C16 C 0.7995(16) 0.5803(9) 0.4185(8) 0.051(3) Uani 1 1 d . .
H16A H 0.8405 0.6364 0.3909 0.061 Uiso 1 1 calc R U
C17 C 0.751(2) 0.4952(11) 0.6421(8) 0.076(5) Uani 1 1 d . .
H17A H 0.7506 0.5635 0.6626 0.114 Uiso 1 1 calc R U
H17B H 0.8538 0.4608 0.6671 0.114 Uiso 1 1 calc R U
H17C H 0.6477 0.4607 0.6567 0.114 Uiso 1 1 calc R U

loop_
_atom_site_aniso_label
_atom_site_aniso_U_11
_atom_site_aniso_U_22
_atom_site_aniso_U_33
_atom_site_aniso_U_23
_atom_site_aniso_U_13
_atom_site_aniso_U_12
Zn1 0.0594(11) 0.0354(8) 0.0376(8) 0.0019(6) 0.0000(6) 0.0032(7)
Cl1 0.064(3) 0.058(2) 0.090(3) 0.016(2) -0.007(2) -0.0197(18)
Cl2 0.067(3) 0.057(2) 0.072(2) 0.0063(18) 0.0019(18) 0.0196(18)
N1 0.027(5) 0.034(5) 0.036(5) 0.001(4) 0.001(3) -0.005(4)
N2 0.046(6) 0.032(5) 0.035(5) 0.007(4) 0.007(4) -0.003(4)
C1 0.085(10) 0.021(6) 0.041(6) 0.010(5) -0.006(6) -0.004(6)
C2 0.056(8) 0.038(6) 0.050(7) 0.008(6) -0.005(6) 0.006(6)
C3 0.052(8) 0.042(7) 0.058(8) 0.018(6) -0.006(6) -0.019(6)
C4 0.061(8) 0.036(6) 0.046(7) 0.008(5) -0.003(6) -0.020(6)
C5 0.060(9) 0.061(8) 0.041(7) 0.003(6) 0.004(6) -0.014(7)
C6 0.093(11) 0.072(9) 0.019(5) 0.000(6) 0.011(6) -0.003(8)
C7 0.077(10) 0.051(8) 0.052(8) -0.008(6) -0.005(7) -0.014(7)
C8 0.068(9) 0.046(7) 0.038(6) 0.004(6) 0.004(6) 0.004(7)
C9 0.042(6) 0.028(5) 0.031(5) 0.002(4) -0.004(4) -0.011(5)
C10 0.072(9) 0.030(6) 0.032(6) -0.003(5) 0.014(5) -0.001(6)
C11 0.058(8) 0.036(6) 0.037(6) -0.006(5) 0.011(5) -0.010(5)
C12 0.063(8) 0.036(6) 0.041(6) -0.004(5) 0.005(6) 0.008(6)
C13 0.061(9) 0.049(7) 0.042(7) 0.017(6) 0.012(6) -0.016(6)
C14 0.047(8) 0.073(9) 0.036(6) 0.001(6) 0.009(5) 0.013(7)
C15 0.066(9) 0.048(7) 0.044(7) -0.008(6) -0.001(6) 0.005(7)
C16 0.044(8) 0.044(7) 0.065(8) 0.004(7) 0.007(6) -0.013(6)
C17 0.114(14) 0.084(11) 0.030(6) 0.004(7) 0.004(7) 0.002(10)

loop_
_atom_type_symbol
_atom_type_description
_atom_type_scat_dispersion_real
_atom_type_scat_dispersion_imag
_atom_type_scat_source
C C 0.0033 0.0016 'International Tables Vol C Tables 4.2.6.8 and 6.1.1.4'
H H 0.0000 0.0000 'International Tables Vol C Tables 4.2.6.8 and 6.1.1.4'
Cl Cl 0.1484 0.1585 'International Tables Vol C Tables 4.2.6.8 and 6.1.1.4'
N N 0.0061 0.0033 'International Tables Vol C Tables 4.2.6.8 and 6.1.1.4'
Zn Zn 0.2839 1.4301 'International Tables Vol C Tables 4.2.6.8 and 6.1.1.4'

loop_
_geom_angle_atom_site_label_1
_geom_angle_atom_site_label_2
_geom_angle_atom_site_label_3
_geom_angle
N1 Zn1 N2 79.8(3)
N1 Zn1 Cl2 119.0(3)
N2 Zn1 Cl2 118.0(3)
N1 Zn1 Cl1 108.4(3)
N2 Zn1 Cl1 110.4(3)
Cl2 Zn1 Cl1 115.86(16)
C1 N1 C9 118.3(9)
C1 N1 Zn1 114.2(7)
C9 N1 Zn1 127.0(7)
C10 N2 C11 121.2(10)
C10 N2 Zn1 112.2(7)
C11 N2 Zn1 126.6(7)
N1 C1 C2 125.9(11)
N1 C1 C10 114.3(9)
C2 C1 C10 119.6(11)
C1 C2 C3 114.7(11)
C1 C2 H2A 122.6
C3 C2 H2A 122.6
C4 C3 C2 122.7(11)
C4 C3 H3A 118.6
C2 C3 H3A 118.6
C3 C4 C9 116.9(11)
C3 C4 C5 123.7(12)
C9 C4 C5 119.2(12)
C6 C5 C4 120.3(12)
C6 C5 H5A 119.9
C4 C5 H5A 119.9
C5 C6 C7 121.2(12)
C5 C6 H6A 119.4
C7 C6 H6A 119.4
C8 C7 C6 118.7(13)
C8 C7 H7A 120.6
C6 C7 H7A 120.6
C7 C8 C9 122.9(12)
C7 C8 H8A 118.5
C9 C8 H8A 118.5
N1 C9 C8 121.0(10)
N1 C9 C4 121.3(10)
C8 C9 C4 117.6(11)
N2 C10 C1 118.9(10)
N2 C10 H10A 120.5
C1 C10 H10A 120.5
C16 C11 C12 121.2(11)
C16 C11 N2 121.5(11)
C12 C11 N2 117.1(10)
C13 C12 C11 118.5(11)
C13 C12 H12A 120.7
C11 C12 H12A 120.7
C12 C13 C14 121.3(12)
C12 C13 H13A 119.3
C14 C13 H13A 119.3
C15 C14 C13 119.0(11)
C15 C14 C17 121.2(13)
C13 C14 C17 119.6(13)
C14 C15 C16 120.8(12)
C14 C15 H15A 119.6
C16 C15 H15A 119.6
C11 C16 C15 118.8(12)
C11 C16 H16A 120.6
C15 C16 H16A 120.6
C14 C17 H17A 109.5
C14 C17 H17B 109.5
H17A C17 H17B 109.5
C14 C17 H17C 109.5
H17A C17 H17C 109.5
H17B C17 H17C 109.5

loop_
_geom_bond_atom_site_label_1
_geom_bond_atom_site_label_2
_geom_bond_distance
Zn1 N1 2.056(9)
Zn1 N2 2.070(9)
Zn1 Cl2 2.188(4)
Zn1 Cl1 2.199(4)
N1 C1 1.310(14)
N1 C9 1.369(13)
N2 C10 1.286(13)
N2 C11 1.432(13)
C1 C2 1.390(14)
C1 C10 1.484(15)
C2 C3 1.406(18)
C2 H2A 0.9300
C3 C4 1.371(17)
C3 H3A 0.9300
C4 C9 1.421(14)
C4 C5 1.432(18)
C5 C6 1.320(18)
C5 H5A 0.9300
C6 C7 1.426(16)
C6 H6A 0.9300
C7 C8 1.355(18)
C7 H7A 0.9300
C8 C9 1.382(15)
C8 H8A 0.9300
C10 H10A 0.9300
C11 C16 1.372(15)
C11 C12 1.374(15)
C12 C13 1.370(16)
C12 H12A 0.9300
C13 C14 1.399(17)
C13 H13A 0.9300
C14 C15 1.339(18)
C14 C17 1.518(16)
C15 C16 1.406(17)
C15 H15A 0.9300
C16 H16A 0.9300
C17 H17A 0.9600
C17 H17B 0.9600
C17 H17C 0.9600
